data_4068763
loop_
_publ_author_name
'Bellott, Brian J.'
'Girolami, Gregory S.'

_publ_section_title
;
 Structures and Properties of Copper Alkene Complexes. Preorganization
 Effects and the Binding of Different Isomers of Cyclododecatriene to
 Copper Triflate
;
_journal_issue 7
_journal_name_full Organometallics
_journal_page_first 2046
_journal_paper_doi 10.1021/om801078c
_journal_volume 28
_journal_year 2009
_chemical_formula_sum 'C13 H18 Cu F3 O3 S'
_chemical_formula_weight 374.87
_chemical_name_systematic
; 
 ? 
;
_space_group_IT_number 36
_symmetry_cell_setting orthorhombic
_symmetry_space_group_name_Hall 'C 2c -2'
_symmetry_space_group_name_H-M 'C m c 21'
_atom_sites_solution_hydrogens geom
_atom_sites_solution_primary direct
_atom_sites_solution_secondary difmap
_audit_creation_method SHELXL-97
_cell_angle_alpha 90.00
_cell_angle_beta 90.00
_cell_angle_gamma 90.00
_cell_formula_units_Z 4
_cell_length_a 11.345(3)
_cell_length_b 9.915(3)
_cell_length_c 13.767(4)
_cell_measurement_reflns_used 788
_cell_measurement_temperature 193(2)
_cell_measurement_theta_max 28.08
_cell_measurement_theta_min 2.73
_cell_volume 1548.6(8)
_computing_structure_refinement 'SHELXL-97 (Sheldrick, 1997)'
_computing_structure_solution 'SHELXS-97 (Sheldrick, 1990)'
_diffrn_ambient_temperature 193(2)
_diffrn_measured_fraction_theta_full 0.999
_diffrn_measured_fraction_theta_max 0.999
_diffrn_radiation_monochromator graphite
_diffrn_radiation_source 'fine-focus sealed tube'
_diffrn_radiation_type MoK\a
_diffrn_radiation_wavelength 0.71073
_diffrn_reflns_av_R_equivalents 0.0886
_diffrn_reflns_av_sigmaI/netI 0.0796
_diffrn_reflns_limit_h_max 14
_diffrn_reflns_limit_h_min -14
_diffrn_reflns_limit_k_max 12
_diffrn_reflns_limit_k_min -13
_diffrn_reflns_limit_l_max 17
_diffrn_reflns_limit_l_min -18
_diffrn_reflns_number 9332
_diffrn_reflns_theta_full 28.08
_diffrn_reflns_theta_max 28.08
_diffrn_reflns_theta_min 2.73
_exptl_absorpt_coefficient_mu 1.582
_exptl_absorpt_correction_T_max 0.954
_exptl_absorpt_correction_T_min 0.578
_exptl_absorpt_correction_type integration
_exptl_crystal_density_diffrn 1.608
_exptl_crystal_density_meas ?
_exptl_crystal_density_method 'not measured'
_exptl_crystal_F_000 768
_exptl_crystal_size_max 0.56
_exptl_crystal_size_mid 0.30
_exptl_crystal_size_min 0.09
_refine_diff_density_max 0.253
_refine_diff_density_min -0.255
_refine_diff_density_rms 0.046
_refine_ls_abs_structure_details 'Flack H D (1983), Acta Cryst. A39, 876-881'
_refine_ls_abs_structure_Flack -0.016(17)
_refine_ls_extinction_method none
_refine_ls_goodness_of_fit_ref 0.834
_refine_ls_hydrogen_treatment mixed
_refine_ls_matrix_type full
_refine_ls_number_parameters 224
_refine_ls_number_reflns 1956
_refine_ls_number_restraints 320
_refine_ls_restrained_S_all 0.873
_refine_ls_R_factor_all 0.0491
_refine_ls_R_factor_gt 0.0295
_refine_ls_shift/su_max 0.001
_refine_ls_shift/su_mean 0.000
_refine_ls_structure_factor_coef Fsqd
_refine_ls_weighting_details 'calc w=1/[\s^2^(Fo^2^)+(0.0170P)^2^+0.0000P] where P=(Fo^2^+2Fc^2^)/3'
_refine_ls_weighting_scheme calc
_refine_ls_wR_factor_gt 0.0514
_refine_ls_wR_factor_ref 0.0529
_reflns_number_gt 1280
_reflns_number_total 1956
_reflns_threshold_expression >2sigma(I)
_cod_data_source_file om801078c_si_004.cif
_cod_data_source_block f24oface
_cod_depositor_comments
;
The following automatic conversions were performed:

'_exptl_crystal_density_meas' value 'not measured' was changed to '?'
- the value is perceived as not measured.

Automatic conversion script
Id: cif_fix_values 3008 2015-01-20 13:52:24Z robertas 
;
_cod_original_cell_volume 1548.6(7)
_cod_original_sg_symbol_H-M Cmc2(1)
_cod_database_code 4068763

loop_
_symmetry_equiv_pos_as_xyz
'x, y, z'
'-x, -y, z+1/2'
'x, -y, z+1/2'
'-x, y, z'
'x+1/2, y+1/2, z'
'-x+1/2, -y+1/2, z+1/2'
'x+1/2, -y+1/2, z+1/2'
'-x+1/2, y+1/2, z'

loop_
_atom_site_label
_atom_site_type_symbol
_atom_site_fract_x
_atom_site_fract_y
_atom_site_fract_z
_atom_site_U_iso_or_equiv
_atom_site_adp_type
_atom_site_occupancy
_atom_site_symmetry_multiplicity
_atom_site_calc_flag
_atom_site_refinement_flags
_atom_site_disorder_assembly
_atom_site_disorder_group
Cu1 Cu 1.0000 0.55658(4) 0.2500 0.04324(15) Uani 1 2 d S . .
C1 C 1.0730(9) 0.6888(10) 0.3639(7) 0.061(3) Uani 0.50 1 d PDU A -1
H1 H 1.0702 0.7673 0.3243 0.073 Uiso 0.50 1 calc PR A -1
C2 C 0.9694(7) 0.6406(8) 0.3962(5) 0.051(4) Uani 0.50 1 d PDU A -1
H2 H 0.9752 0.5605 0.4337 0.061 Uiso 0.50 1 calc PR A -1
C3 C 0.8480(9) 0.6912(11) 0.3831(9) 0.060(3) Uani 0.50 1 d PDU A -1
H3A H 0.8477 0.7660 0.3354 0.072 Uiso 0.50 1 calc PR A -1
H3B H 0.8174 0.7260 0.4456 0.072 Uiso 0.50 1 calc PR A -1
C4 C 0.7705(10) 0.5774(12) 0.3472(7) 0.072(5) Uani 0.50 1 d PDU A -1
H4A H 0.7709 0.5045 0.3963 0.087 Uiso 0.50 1 calc PR A -1
H4B H 0.6886 0.6110 0.3418 0.087 Uiso 0.50 1 calc PR A -1
C5 C 0.8059(8) 0.5191(11) 0.2519(8) 0.061(3) Uani 0.50 1 d PDU A -1
H5 H 0.7858 0.5671 0.1945 0.073 Uiso 0.50 1 calc PR A -1
C6 C 0.8646(12) 0.4028(13) 0.2429(9) 0.047(3) Uani 0.50 1 d PDU A -1
H6 H 0.8822 0.3582 0.3022 0.056 Uiso 0.50 1 calc PR A -1
C7 C 0.9061(11) 0.3330(13) 0.1538(8) 0.073(4) Uani 0.50 1 d PDU A -1
H7A H 0.8947 0.3930 0.0971 0.088 Uiso 0.50 1 calc PR A -1
H7B H 0.8582 0.2508 0.1433 0.088 Uiso 0.50 1 calc PR A -1
C8 C 1.0353(7) 0.2939(11) 0.1608(8) 0.063(6) Uani 0.50 1 d PDU A -1
H8A H 1.0438 0.2233 0.2112 0.076 Uiso 0.50 1 calc PR A -1
H8B H 1.0600 0.2541 0.0981 0.076 Uiso 0.50 1 calc PR A -1
C9 C 1.1162(9) 0.4075(10) 0.1847(9) 0.064(3) Uani 0.50 1 d PDU A -1
H9 H 1.1379 0.4642 0.1320 0.076 Uiso 0.50 1 calc PR A -1
C10 C 1.1621(14) 0.4397(14) 0.2711(8) 0.056(3) Uani 0.50 1 d PDU A -1
H10 H 1.1410 0.3811 0.3229 0.067 Uiso 0.50 1 calc PR A -1
C11 C 1.2408(9) 0.5528(11) 0.2984(8) 0.064(3) Uani 0.50 1 d PDU A -1
H11A H 1.2502 0.6142 0.2422 0.076 Uiso 0.50 1 calc PR A -1
H11B H 1.3196 0.5169 0.3155 0.076 Uiso 0.50 1 calc PR A -1
C12 C 1.1915(9) 0.6313(12) 0.3842(9) 0.065(4) Uani 0.50 1 d PDU A -1
H12A H 1.1862 0.5707 0.4412 0.078 Uiso 0.50 1 calc PR A -1
H12B H 1.2464 0.7054 0.4007 0.078 Uiso 0.50 1 calc PR A -1
S1 S 1.0000 0.7297(8) 0.0541(5) 0.051(3) Uani 0.533(6) 2 d SPDU . 1
O1 O 1.0000 0.7227(12) 0.1581(5) 0.067(4) Uani 0.533(6) 2 d SPDU . 1
O2 O 1.1130(10) 0.701(3) 0.0104(9) 0.105(9) Uani 0.267(3) 1 d PDU . 1
O3 O 0.9012(10) 0.6774(14) 0.0049(7) 0.047(3) Uani 0.267(3) 1 d PDU . 1
C13 C 1.0000 0.9107(9) 0.0350(5) 0.057(3) Uani 0.533(6) 2 d SPDU . 1
F1 F 1.0000 0.9420(6) -0.0566(4) 0.0808(19) Uani 0.533(6) 2 d SPDU . 1
F2 F 1.0921(3) 0.9612(6) 0.0765(4) 0.077(2) Uani 0.533(6) 1 d PDU . 1
S2 S 0.9783(8) 0.7429(9) 0.0507(4) 0.038(3) Uani 0.233(3) 1 d PDU . 2
O4 O 1.0282(10) 0.7205(10) -0.0440(5) 0.058(5) Uani 0.233(3) 1 d PDU . 2
O5 O 0.8530(7) 0.7194(12) 0.0571(8) 0.062(3) Uani 0.233(3) 1 d PDU . 2
O6 O 1.0451(10) 0.6827(16) 0.1285(7) 0.049(4) Uani 0.233(3) 1 d PDU . 2
C14 C 1.0000 0.9229(11) 0.0742(6) 0.053(4) Uani 0.467(6) 2 d SPDU . 2
F3 F 1.0000 0.9516(7) 0.1666(5) 0.147(5) Uani 0.467(6) 2 d SPDU . 2
F4 F 1.0916(4) 0.9869(10) 0.0392(6) 0.162(6) Uani 0.467(6) 1 d PDU . 2

loop_
_atom_site_aniso_label
_atom_site_aniso_U_11
_atom_site_aniso_U_22
_atom_site_aniso_U_33
_atom_site_aniso_U_23
_atom_site_aniso_U_13
_atom_site_aniso_U_12
Cu1 0.0523(3) 0.0389(2) 0.0385(2) 0.0048(4) 0.000 0.000
C1 0.080(8) 0.058(6) 0.045(6) 0.006(4) 0.010(6) -0.009(6)
C2 0.071(13) 0.049(4) 0.032(4) -0.006(3) 0.002(4) 0.000(4)
C3 0.070(9) 0.051(7) 0.060(6) -0.009(5) -0.002(6) 0.016(6)
C4 0.060(9) 0.094(11) 0.063(9) 0.031(8) 0.018(7) 0.033(8)
C5 0.041(5) 0.074(7) 0.067(6) 0.030(8) 0.004(7) -0.001(5)
C6 0.057(7) 0.061(7) 0.022(6) 0.003(7) 0.002(6) -0.016(5)
C7 0.106(12) 0.067(10) 0.046(5) 0.009(6) -0.019(7) -0.030(8)
C8 0.096(18) 0.048(5) 0.046(4) -0.003(3) 0.015(5) 0.011(5)
C9 0.083(7) 0.047(6) 0.061(7) -0.005(6) 0.026(6) 0.013(6)
C10 0.058(8) 0.063(9) 0.047(8) -0.002(6) -0.003(5) 0.005(7)
C11 0.032(5) 0.079(7) 0.080(9) 0.024(8) -0.001(6) -0.004(5)
C12 0.068(9) 0.059(8) 0.068(7) -0.013(6) -0.007(6) -0.003(6)
S1 0.071(5) 0.032(3) 0.051(5) 0.004(3) 0.000 0.000
O1 0.111(11) 0.053(7) 0.036(4) 0.017(4) 0.000 0.000
O2 0.108(10) 0.101(10) 0.105(10) -0.003(3) 0.005(3) 0.003(3)
O3 0.053(4) 0.041(4) 0.048(4) -0.005(3) -0.011(3) -0.010(3)
C13 0.068(8) 0.059(7) 0.044(6) 0.020(5) 0.000 0.000
F1 0.093(3) 0.074(3) 0.075(3) 0.036(2) 0.000 0.000
F2 0.070(3) 0.056(3) 0.105(4) 0.016(3) -0.035(3) -0.043(3)
S2 0.068(7) 0.030(3) 0.015(3) 0.002(2) -0.008(2) -0.004(3)
O4 0.073(14) 0.070(5) 0.031(4) -0.024(3) 0.019(6) -0.020(6)
O5 0.038(6) 0.067(7) 0.080(8) 0.052(7) -0.014(6) -0.025(5)
O6 0.044(8) 0.063(10) 0.041(7) 0.036(7) -0.006(6) 0.002(6)
C14 0.056(5) 0.050(5) 0.052(5) 0.005(3) 0.000 0.000
F3 0.331(15) 0.054(5) 0.058(5) -0.022(4) 0.000 0.000
F4 0.204(9) 0.069(5) 0.214(12) -0.049(7) 0.153(8) -0.078(6)

loop_
_atom_type_symbol
_atom_type_description
_atom_type_scat_dispersion_real
_atom_type_scat_dispersion_imag
_atom_type_scat_source
C C 0.0033 0.0016 'International Tables Vol C Tables 4.2.6.8 and 6.1.1.4'
H H 0.0000 0.0000 'International Tables Vol C Tables 4.2.6.8 and 6.1.1.4'
O O 0.0106 0.0060 'International Tables Vol C Tables 4.2.6.8 and 6.1.1.4'
F F 0.0171 0.0103 'International Tables Vol C Tables 4.2.6.8 and 6.1.1.4'
S S 0.1246 0.1234 'International Tables Vol C Tables 4.2.6.8 and 6.1.1.4'
Cu Cu 0.3201 1.2651 'International Tables Vol C Tables 4.2.6.8 and 6.1.1.4'

loop_
_geom_angle_atom_site_label_1
_geom_angle_atom_site_label_2
_geom_angle_atom_site_label_3
_geom_angle
_geom_angle_site_symmetry_1
_geom_angle_site_symmetry_3
O1 Cu1 O1 0.0(3) . 4_755
O1 Cu1 C6 122.0(4) . .
O1 Cu1 C6 122.0(4) 4_755 .
O1 Cu1 C6 122.0(4) . 4_755
O1 Cu1 C6 122.0(4) 4_755 4_755
C6 Cu1 C6 90.3(7) . 4_755
O1 Cu1 O6 20.8(4) . .
O1 Cu1 O6 20.8(4) 4_755 .
C6 Cu1 O6 122.9(5) . .
C6 Cu1 O6 101.8(5) 4_755 .
O1 Cu1 O6 20.8(4) . 4_755
O1 Cu1 O6 20.8(4) 4_755 4_755
C6 Cu1 O6 101.8(5) . 4_755
C6 Cu1 O6 122.9(5) 4_755 4_755
O6 Cu1 O6 27.6(5) . 4_755
O1 Cu1 C9 106.7(4) . 4_755
O1 Cu1 C9 106.7(4) 4_755 4_755
C6 Cu1 C9 22.1(4) . 4_755
C6 Cu1 C9 86.2(4) 4_755 4_755
O6 Cu1 C9 102.6(5) . 4_755
O6 Cu1 C9 86.0(5) 4_755 4_755
O1 Cu1 C9 106.7(4) . .
O1 Cu1 C9 106.7(4) 4_755 .
C6 Cu1 C9 86.2(4) . .
C6 Cu1 C9 22.1(4) 4_755 .
O6 Cu1 C9 86.0(5) . .
O6 Cu1 C9 102.6(5) 4_755 .
C9 Cu1 C9 74.6(5) 4_755 .
O1 Cu1 C10 120.0(3) . 4_755
O1 Cu1 C10 120.0(3) 4_755 4_755
C6 Cu1 C10 16.2(3) . 4_755
C6 Cu1 C10 103.2(4) 4_755 4_755
O6 Cu1 C10 127.6(5) . 4_755
O6 Cu1 C10 102.2(4) 4_755 4_755
C9 Cu1 C10 35.6(3) 4_755 4_755
C9 Cu1 C10 101.8(3) . 4_755
O1 Cu1 C10 120.0(3) . .
O1 Cu1 C10 120.0(3) 4_755 .
C6 Cu1 C10 103.2(4) . .
C6 Cu1 C10 16.2(3) 4_755 .
O6 Cu1 C10 102.2(4) . .
O6 Cu1 C10 127.6(5) 4_755 .
C9 Cu1 C10 101.8(3) 4_755 .
C9 Cu1 C10 35.6(3) . .
C10 Cu1 C10 114.0(6) 4_755 .
O1 Cu1 C2 104.9(3) . 4_755
O1 Cu1 C2 104.9(3) 4_755 4_755
C6 Cu1 C2 114.8(4) . 4_755
C6 Cu1 C2 101.3(3) 4_755 4_755
O6 Cu1 C2 116.9(5) . 4_755
O6 Cu1 C2 121.8(5) 4_755 4_755
C9 Cu1 C2 136.8(4) 4_755 4_755
C9 Cu1 C2 122.5(4) . 4_755
C10 Cu1 C2 102.2(4) 4_755 4_755
C10 Cu1 C2 86.9(4) . 4_755
O1 Cu1 C2 104.9(3) . .
O1 Cu1 C2 104.9(3) 4_755 .
C6 Cu1 C2 101.3(3) . .
C6 Cu1 C2 114.8(4) 4_755 .
O6 Cu1 C2 121.8(5) . .
O6 Cu1 C2 116.9(5) 4_755 .
C9 Cu1 C2 122.5(4) 4_755 .
C9 Cu1 C2 136.8(4) . .
C10 Cu1 C2 86.9(4) 4_755 .
C10 Cu1 C2 102.2(4) . .
C2 Cu1 C2 18.1(4) 4_755 .
O1 Cu1 C1 87.8(3) . .
O1 Cu1 C1 87.8(3) 4_755 .
C6 Cu1 C1 135.8(4) . .
C6 Cu1 C1 100.6(4) 4_755 .
O6 Cu1 C1 96.8(4) . .
O6 Cu1 C1 107.3(4) 4_755 .
C9 Cu1 C1 157.7(5) 4_755 .
C9 Cu1 C1 118.0(3) . .
C10 Cu1 C1 122.3(4) 4_755 .
C10 Cu1 C1 84.5(4) . .
C2 Cu1 C1 21.2(2) 4_755 .
C2 Cu1 C1 35.5(3) . .
O1 Cu1 C1 87.8(3) . 4_755
O1 Cu1 C1 87.8(3) 4_755 4_755
C6 Cu1 C1 100.6(4) . 4_755
C6 Cu1 C1 135.8(4) 4_755 4_755
O6 Cu1 C1 107.3(4) . 4_755
O6 Cu1 C1 96.8(4) 4_755 4_755
C9 Cu1 C1 118.0(3) 4_755 4_755
C9 Cu1 C1 157.7(5) . 4_755
C10 Cu1 C1 84.5(4) 4_755 4_755
C10 Cu1 C1 122.3(4) . 4_755
C2 Cu1 C1 35.5(3) 4_755 4_755
C2 Cu1 C1 21.2(2) . 4_755
C1 Cu1 C1 44.1(5) . 4_755
O1 Cu1 C5 98.0(3) . .
O1 Cu1 C5 98.0(3) 4_755 .
C6 Cu1 C5 35.3(3) . .
C6 Cu1 C5 125.6(5) 4_755 .
O6 Cu1 C5 109.9(4) . .
O6 Cu1 C5 82.6(4) 4_755 .
C9 Cu1 C5 45.1(4) 4_755 .
C9 Cu1 C5 119.3(4) . .
C10 Cu1 C5 23.6(4) 4_755 .
C10 Cu1 C5 137.5(5) . .
C2 Cu1 C5 102.0(3) 4_755 .
C2 Cu1 C5 84.1(4) . .
C1 Cu1 C5 117.4(4) . .
C1 Cu1 C5 73.8(4) 4_755 .
O1 Cu1 C5 98.0(3) . 4_755
O1 Cu1 C5 98.0(3) 4_755 4_755
C6 Cu1 C5 125.6(5) . 4_755
C6 Cu1 C5 35.3(3) 4_755 4_755
O6 Cu1 C5 82.6(4) . 4_755
O6 Cu1 C5 109.9(4) 4_755 4_755
C9 Cu1 C5 119.3(4) 4_755 4_755
C9 Cu1 C5 45.1(4) . 4_755
C10 Cu1 C5 137.5(5) 4_755 4_755
C10 Cu1 C5 23.6(4) . 4_755
C2 Cu1 C5 84.1(4) 4_755 4_755
C2 Cu1 C5 102.0(3) . 4_755
C1 Cu1 C5 73.8(4) . 4_755
C1 Cu1 C5 117.4(4) 4_755 4_755
C5 Cu1 C5 160.8(6) . 4_755
C2 C1 C12 126.3(9) . .
C2 C1 Cu1 72.3(6) . .
C12 C1 Cu1 104.2(7) . .
C2 C1 H1 116.8 . .
C12 C1 H1 116.8 . .
Cu1 C1 H1 93.8 . .
C1 C2 C3 130.9(10) . .
C1 C2 Cu1 72.2(6) . .
C3 C2 Cu1 99.4(6) . .
C1 C2 H2 114.6 . .
C3 C2 H2 114.6 . .
Cu1 C2 H2 99.8 . .
C2 C3 C4 109.2(9) . .
C2 C3 H3A 109.8 . .
C4 C3 H3A 109.8 . .
C2 C3 H3B 109.8 . .
C4 C3 H3B 109.8 . .
H3A C3 H3B 108.3 . .
C5 C4 C3 114.9(10) . .
C5 C4 H4A 108.6 . .
C3 C4 H4A 108.6 . .
C5 C4 H4B 108.6 . .
C3 C4 H4B 108.6 . .
H4A C4 H4B 107.5 . .
C6 C5 C4 123.4(11) . .
C6 C5 Cu1 69.6(7) . .
C4 C5 Cu1 102.2(6) . .
C6 C5 H5 118.3 . .
C4 C5 H5 118.3 . .
Cu1 C5 H5 98.3 . .
C5 C6 C7 129.5(11) . .
C5 C6 Cu1 75.0(7) . .
C7 C6 Cu1 98.1(9) . .
C5 C6 H6 115.2 . .
C7 C6 H6 115.2 . .
Cu1 C6 H6 98.0 . .
C6 C7 C8 111.9(11) . .
C6 C7 H7A 109.2 . .
C8 C7 H7A 109.2 . .
C6 C7 H7B 109.2 . .
C8 C7 H7B 109.2 . .
H7A C7 H7B 107.9 . .
C9 C8 C7 114.6(11) . .
C9 C8 H8A 108.6 . .
C7 C8 H8A 108.6 . .
C9 C8 H8B 108.6 . .
C7 C8 H8B 108.6 . .
H8A C8 H8B 107.6 . .
C10 C9 C8 128.1(12) . .
C10 C9 Cu1 72.9(10) . .
C8 C9 Cu1 103.4(6) . .
C10 C9 H9 116.0 . .
C8 C9 H9 116.0 . .
Cu1 C9 H9 94.1 . .
C9 C10 C11 129.8(11) . .
C9 C10 Cu1 71.4(9) . .
C11 C10 Cu1 98.0(9) . .
C9 C10 H10 115.1 . .
C11 C10 H10 115.1 . .
Cu1 C10 H10 102.2 . .
C10 C11 C12 111.2(10) . .
C10 C11 H11A 109.4 . .
C12 C11 H11A 109.4 . .
C10 C11 H11B 109.4 . .
C12 C11 H11B 109.4 . .
H11A C11 H11B 108.0 . .
C1 C12 C11 112.5(10) . .
C1 C12 H12A 109.1 . .
C11 C12 H12A 109.1 . .
C1 C12 H12B 109.1 . .
C11 C12 H12B 109.1 . .
H12A C12 H12B 107.8 . .
S1 S1 O3 71(10) 4_755 4_755
S1 S1 O2 71(10) 4_755 .
O3 S1 O2 11.7(15) 4_755 .
S1 S1 O3 71(10) 4_755 .
O3 S1 O3 105.4(13) 4_755 .
O2 S1 O3 115.7(6) . .
S1 S1 O1 162(10) 4_755 4_755
O3 S1 O1 117.5(6) 4_755 4_755
O2 S1 O1 114.0(6) . 4_755
O3 S1 O1 117.5(6) . 4_755
S1 S1 O1 162(10) 4_755 .
O3 S1 O1 117.5(6) 4_755 .
O2 S1 O1 114.0(6) . .
O3 S1 O1 117.5(6) . .
O1 S1 O1 0.0 4_755 .
S1 S1 O2 71(10) 4_755 4_755
O3 S1 O2 115.7(6) 4_755 4_755
O2 S1 O2 125.1(13) . 4_755
O3 S1 O2 11.7(15) . 4_755
O1 S1 O2 114.0(6) 4_755 4_755
O1 S1 O2 114.0(6) . 4_755
S1 S1 C13 61(10) 4_755 .
O3 S1 C13 107.1(7) 4_755 .
O2 S1 C13 97.8(11) . .
O3 S1 C13 107.1(7) . .
O1 S1 C13 101.1(7) 4_755 .
O1 S1 C13 101.1(7) . .
O2 S1 C13 97.8(11) 4_755 .
O1 O1 S1 42(10) 4_755 4_755
O1 O1 S1 42(10) 4_755 .
S1 O1 S1 0.0 4_755 .
O1 O1 Cu1 173(10) 4_755 .
S1 O1 Cu1 130.3(8) 4_755 .
S1 O1 Cu1 130.3(8) . .
O3 O2 S1 77.1(19) 4_755 .
O3 O2 S1 77.1(19) 4_755 4_755
S1 O2 S1 0.0 . 4_755
O2 O3 S1 91(2) 4_755 4_755
O2 O3 S1 91(2) 4_755 .
S1 O3 S1 0.0(8) 4_755 .
F2 C13 F1 109.6(5) 4_755 .
F2 C13 F2 108.0(7) 4_755 .
F1 C13 F2 109.6(5) . .
F2 C13 S1 108.6(5) 4_755 4_755
F1 C13 S1 112.1(6) . 4_755
F2 C13 S1 108.6(5) . 4_755
F2 C13 S1 108.6(5) 4_755 .
F1 C13 S1 112.1(6) . .
F2 C13 S1 108.6(5) . .
S1 C13 S1 0.0 4_755 .
S2 S2 O6 102.2(8) 4_755 4_755
S2 S2 O4 93.2(7) 4_755 4_755
O6 S2 O4 138.5(10) 4_755 4_755
S2 S2 O4 66.8(5) 4_755 .
O6 S2 O4 141.6(10) 4_755 .
O4 S2 O4 26.4(9) 4_755 .
S2 S2 O5 170.1(5) 4_755 .
O6 S2 O5 70.3(9) 4_755 .
O4 S2 O5 88.8(10) 4_755 .
O4 S2 O5 114.7(6) . .
S2 S2 O6 58.2(5) 4_755 .
O6 S2 O6 44.0(11) 4_755 .
O4 S2 O6 133.7(9) 4_755 .
O4 S2 O6 113.7(6) . .
O5 S2 O6 114.0(6) . .
S2 S2 C14 82.3(3) 4_755 .
O6 S2 C14 110.0(8) 4_755 .
O4 S2 C14 110.1(6) 4_755 .
O4 S2 C14 104.9(6) . .
O5 S2 C14 106.2(7) . .
O6 S2 C14 101.6(8) . .
S2 S2 O5 7.4(4) 4_755 4_755
O6 S2 O5 96.5(8) 4_755 4_755
O4 S2 O5 94.6(7) 4_755 4_755
O4 S2 O5 68.4(7) . 4_755
O5 S2 O5 162.7(9) . 4_755
O6 S2 O5 52.7(7) . 4_755
C14 S2 O5 88.6(5) . 4_755
O4 O4 S2 86.8(7) 4_755 4_755
O4 O4 S2 66.8(5) 4_755 .
S2 O4 S2 20.0(8) 4_755 .
S2 O5 O6 49.2(4) . 4_755
S2 O5 S2 2.52(16) . 4_755
O6 O5 S2 47.3(4) 4_755 4_755
O6 O6 S2 77.8(8) 4_755 4_755
O6 O6 S2 58.2(5) 4_755 .
S2 O6 S2 19.5(8) 4_755 .
O6 O6 O5 137.8(4) 4_755 4_755
S2 O6 O5 60.5(6) 4_755 4_755
S2 O6 O5 80.0(7) . 4_755
O6 O6 Cu1 76.2(3) 4_755 .
S2 O6 Cu1 152.9(11) 4_755 .
S2 O6 Cu1 133.9(8) . .
O5 O6 Cu1 143.3(7) 4_755 .
F3 C14 F4 104.6(6) . .
F3 C14 F4 104.6(6) . 4_755
F4 C14 F4 105.1(8) . 4_755
F3 C14 S2 112.7(7) . 4_755
F4 C14 S2 107.5(6) . 4_755
F4 C14 S2 121.0(7) 4_755 4_755
F3 C14 S2 112.7(7) . .
F4 C14 S2 121.0(7) . .
F4 C14 S2 107.5(6) 4_755 .
S2 C14 S2 15.5(6) 4_755 .

loop_
_geom_bond_atom_site_label_1
_geom_bond_atom_site_label_2
_geom_bond_distance
_geom_bond_site_symmetry_2
Cu1 O1 2.076(11) .
Cu1 O1 2.076(11) 4_755
Cu1 C6 2.167(14) .
Cu1 C6 2.167(14) 4_755
Cu1 O6 2.150(12) .
Cu1 O6 2.150(12) 4_755
Cu1 C9 2.175(10) 4_755
Cu1 C9 2.175(10) .
Cu1 C10 2.193(17) 4_755
Cu1 C10 2.193(17) .
Cu1 C2 2.206(7) 4_755
Cu1 C2 2.206(7) .
Cu1 C1 2.206(11) .
Cu1 C1 2.206(11) 4_755
Cu1 C5 2.233(8) .
Cu1 C5 2.233(8) 4_755
C1 C2 1.345(10) .
C1 C12 1.487(9) .
C1 H1 0.9500 .
C2 C3 1.476(8) .
C2 H2 0.9500 .
C3 C4 1.514(10) .
C3 H3A 0.9900 .
C3 H3B 0.9900 .
C4 C5 1.488(9) .
C4 H4A 0.9900 .
C4 H4B 0.9900 .
C5 C6 1.337(10) .
C5 H5 0.9500 .
C6 C7 1.485(9) .
C6 H6 0.9500 .
C7 C8 1.519(10) .
C7 H7A 0.9900 .
C7 H7B 0.9900 .
C8 C9 1.490(9) .
C8 H8A 0.9900 .
C8 H8B 0.9900 .
C9 C10 1.337(10) .
C9 H9 0.9500 .
C10 C11 1.483(9) .
C10 H10 0.9500 .
C11 C12 1.521(10) .
C11 H11A 0.9900 .
C11 H11B 0.9900 .
C12 H12A 0.9900 .
C12 H12B 0.9900 .
S1 S1 0.0000 4_755
S1 O3 1.409(6) 4_755
S1 O2 1.445(7) .
S1 O3 1.409(6) .
S1 O1 1.434(6) 4_755
S1 O1 1.434(6) .
S1 O2 1.445(7) 4_755
S1 C13 1.813(8) .
O1 O1 0.0000 4_755
O1 S1 1.434(6) 4_755
O2 O3 0.29(4) 4_755
O2 S1 1.445(7) 4_755
O3 O2 0.29(4) 4_755
O3 S1 1.409(6) 4_755
C13 F2 1.292(5) 4_755
C13 F1 1.299(7) .
C13 F2 1.292(5) .
C13 S1 1.813(8) 4_755
S2 S2 0.493(19) 4_755
S2 O6 1.254(9) 4_755
S2 O4 1.325(7) 4_755
S2 O4 1.439(7) .
S2 O5 1.443(7) .
S2 O6 1.442(7) .
S2 C14 1.830(9) .
S2 O5 1.931(15) 4_755
O4 O4 0.64(2) 4_755
O4 S2 1.325(7) 4_755
O5 O6 1.560(17) 4_755
O5 S2 1.931(15) 4_755
O6 O6 1.02(2) 4_755
O6 S2 1.254(9) 4_755
O6 O5 1.560(17) 4_755
C14 F3 1.304(8) .
C14 F4 1.309(6) .
C14 F4 1.309(6) 4_755
C14 S2 1.830(9) 4_755
